data_4074004
loop_
_publ_author_name
'Popp, Friedrich'
'N\"atscher, Jennifer B.'
'Daiss, J\"urgen O.'
'Burschka, Christian'
'Tacke, Reinhold'

_publ_section_title
;
 The 2,4,6-Trimethoxyphenyl Unit as a Unique Protecting Group for Silicon
 in Synthesis and the Silylation Potential of
 (2,4,6-Trimethoxyphenyl)silanes
;
_journal_issue 24
_journal_name_full Organometallics
_journal_page_first 6014
_journal_paper_doi 10.1021/om700805p
_journal_volume 26
_journal_year 2007
_chemical_formula_moiety 'C21 H21 Cl O3 Si'
_chemical_formula_sum 'C21 H21 Cl O3 Si'
_chemical_formula_weight 384.92
_chemical_name_systematic
; 
 ? 
;
_space_group_IT_number 2
_symmetry_cell_setting triclinic
_symmetry_space_group_name_Hall '-P 1'
_symmetry_space_group_name_H-M 'P -1'
_atom_sites_solution_hydrogens geom
_atom_sites_solution_primary direct
_atom_sites_solution_secondary difmap
_audit_creation_method SHELXL-97
_cell_angle_alpha 105.505(2)
_cell_angle_beta 99.2660(10)
_cell_angle_gamma 104.7730(10)
_cell_formula_units_Z 2
_cell_length_a 9.2310(3)
_cell_length_b 9.7276(3)
_cell_length_c 11.8768(4)
_cell_measurement_reflns_used 7187
_cell_measurement_temperature 100(2)
_cell_measurement_theta_max 28.48
_cell_measurement_theta_min 2.35
_cell_volume 963.17(6)
_computing_cell_refinement Bruker-SAINT
_computing_data_collection Bruker-SAINT
_computing_data_reduction Bruker-SAINT
_computing_molecular_graphics Ortep/Povray
_computing_publication_material Bruker-SHELXTL
_computing_structure_refinement 'SHELXL-97 (Sheldrick, 1997)'
_computing_structure_solution 'SHELXS-97 (Sheldrick, 1990)'
_diffrn_ambient_temperature 100(2)
_diffrn_measured_fraction_theta_full 0.993
_diffrn_measured_fraction_theta_max 0.993
_diffrn_measurement_device_type Bruker_Nonius_Kappa_Apex2
_diffrn_measurement_method 'omega and phi scans'
_diffrn_radiation_monochromator goebel_mirrors
_diffrn_radiation_source rotating_anode
_diffrn_radiation_type MoK\a
_diffrn_radiation_wavelength 0.71073
_diffrn_reflns_av_R_equivalents 0.0340
_diffrn_reflns_av_sigmaI/netI 0.0247
_diffrn_reflns_limit_h_max 12
_diffrn_reflns_limit_h_min -12
_diffrn_reflns_limit_k_max 12
_diffrn_reflns_limit_k_min -13
_diffrn_reflns_limit_l_max 15
_diffrn_reflns_limit_l_min -15
_diffrn_reflns_number 21836
_diffrn_reflns_theta_full 28.53
_diffrn_reflns_theta_max 28.53
_diffrn_reflns_theta_min 1.84
_exptl_absorpt_coefficient_mu 0.278
_exptl_absorpt_correction_T_max 1.
_exptl_absorpt_correction_T_min .837506
_exptl_absorpt_correction_type multi-scan
_exptl_absorpt_process_details Bruker-SADABS
_exptl_crystal_colour colorless
_exptl_crystal_density_diffrn 1.327
_exptl_crystal_density_method 'not measured'
_exptl_crystal_description fragment
_exptl_crystal_F_000 404
_exptl_crystal_size_max .35
_exptl_crystal_size_mid .3
_exptl_crystal_size_min .25
_refine_diff_density_max 0.808
_refine_diff_density_min -0.314
_refine_diff_density_rms 0.057
_refine_ls_extinction_method none
_refine_ls_goodness_of_fit_ref 1.041
_refine_ls_hydrogen_treatment mixed
_refine_ls_matrix_type full
_refine_ls_number_parameters 238
_refine_ls_number_reflns 4862
_refine_ls_number_restraints 0
_refine_ls_restrained_S_all 1.041
_refine_ls_R_factor_all 0.0422
_refine_ls_R_factor_gt 0.0386
_refine_ls_shift/su_max 0.001
_refine_ls_shift/su_mean 0.000
_refine_ls_structure_factor_coef Fsqd
_refine_ls_weighting_details 'calc w=1/[\s^2^(Fo^2^)+(0.0452P)^2^+0.7559P] where P=(Fo^2^+2Fc^2^)/3'
_refine_ls_weighting_scheme calc
_refine_ls_wR_factor_gt 0.1023
_refine_ls_wR_factor_ref 0.1049
_reflns_number_gt 4439
_reflns_number_total 4862
_reflns_threshold_expression >2sigma(I)
_cod_data_source_file om700805p-file008.cif
_cod_data_source_block nae05b
_cod_depositor_comments
;
The following automatic conversions were performed:

'_exptl_absorpt_correction_type' value 'multiscan' changed to
'multi-scan' according to
/home/saulius/struct/CIF-dictionaries/cif_core.dic dictionary named
'cif_core.dic' version 2.4.1 from 2010-06-29.

Automatic conversion script
Id: cif_fix_values 1715 2011-07-08 13:25:40Z adriana 
;
_cod_original_cell_volume 963.17(5)
_cod_original_sg_symbol_H-M P-1
_cod_database_code 4074004

loop_
_symmetry_equiv_pos_as_xyz
'x, y, z'
'-x, -y, -z'

loop_
_atom_site_label
_atom_site_type_symbol
_atom_site_fract_x
_atom_site_fract_y
_atom_site_fract_z
_atom_site_U_iso_or_equiv
_atom_site_adp_type
_atom_site_occupancy
_atom_site_symmetry_multiplicity
_atom_site_calc_flag
_atom_site_refinement_flags
C1 C 0.14567(16) 0.45339(17) 0.78030(13) 0.0190(3) Uani 1 1 d .
C2 C 0.02092(17) 0.42081(18) 0.83263(14) 0.0230(3) Uani 1 1 d .
H2 H 0.0006 0.5005 0.8872 0.028 Uiso 1 1 calc R
C3 C -0.07368(19) 0.2742(2) 0.80630(15) 0.0283(3) Uani 1 1 d .
H3 H -0.1575 0.2545 0.8429 0.034 Uiso 1 1 calc R
C4 C -0.0455(2) 0.1575(2) 0.72686(17) 0.0323(4) Uani 1 1 d .
H4 H -0.1096 0.0572 0.7092 0.039 Uiso 1 1 calc R
C5 C 0.0763(2) 0.1866(2) 0.67294(17) 0.0326(4) Uani 1 1 d .
H5 H 0.0949 0.1063 0.6176 0.039 Uiso 1 1 calc R
C6 C 0.17170(19) 0.33394(19) 0.69972(14) 0.0253(3) Uani 1 1 d .
H6 H 0.2552 0.3529 0.6626 0.030 Uiso 1 1 calc R
C7 C 0.42958(16) 0.67341(16) 0.74249(13) 0.0179(3) Uani 1 1 d .
C8 C 0.38554(18) 0.64860(17) 0.61802(13) 0.0210(3) Uani 1 1 d .
C9 C 0.4933(2) 0.67625(19) 0.55034(14) 0.0258(3) Uani 1 1 d .
H9 H 0.4607 0.6597 0.4664 0.031 Uiso 1 1 calc R
C10 C 0.6485(2) 0.72823(19) 0.60804(15) 0.0274(3) Uani 1 1 d .
H10 H 0.7227 0.7490 0.5629 0.033 Uiso 1 1 calc R
C11 C 0.69922(18) 0.75094(17) 0.72997(15) 0.0230(3) Uani 1 1 d .
H11 H 0.8066 0.7848 0.7677 0.028 Uiso 1 1 calc R
C12 C 0.58954(17) 0.72308(16) 0.79625(13) 0.0183(3) Uani 1 1 d .
C13 C 0.35170(16) 0.71547(16) 0.99461(13) 0.0175(3) Uani 1 1 d .
C14 C 0.39843(16) 0.86693(16) 1.06486(13) 0.0189(3) Uani 1 1 d .
H14 H 0.3793 0.9384 1.0283 0.023 Uiso 1 1 calc R
C15 C 0.47208(17) 0.91585(16) 1.18668(13) 0.0198(3) Uani 1 1 d .
H15 H 0.5039 1.0195 1.2324 0.024 Uiso 1 1 calc R
C16 C 0.49857(17) 0.81139(16) 1.24090(13) 0.0195(3) Uani 1 1 d .
C17 C 0.44806(18) 0.65867(16) 1.17415(13) 0.0202(3) Uani 1 1 d .
H17 H 0.4626 0.5870 1.2120 0.024 Uiso 1 1 calc R
C18 C 0.37681(17) 0.61234(16) 1.05271(13) 0.0189(3) Uani 1 1 d .
H18 H 0.3441 0.5085 1.0076 0.023 Uiso 1 1 calc R
C19 C 0.1742(2) 0.5822(2) 0.44604(15) 0.0312(4) Uani 1 1 d .
H19A H 0.2116 0.6802 0.4348 0.047 Uiso 1 1 calc R
H19B H 0.0609 0.5475 0.4245 0.047 Uiso 1 1 calc R
H19C H 0.2120 0.5097 0.3943 0.047 Uiso 1 1 calc R
C20 C 0.78901(18) 0.8006(2) 0.97785(16) 0.0294(3) Uani 1 1 d .
H20A H 0.8439 0.7326 0.9427 0.044 Uiso 1 1 calc R
H20B H 0.7994 0.8105 1.0633 0.044 Uiso 1 1 calc R
H20C H 0.8333 0.8995 0.9701 0.044 Uiso 1 1 calc R
C21 C 0.6447(2) 1.0049(2) 1.42425(16) 0.0364(4) Uani 1 1 d .
H21A H 0.7137 1.0512 1.3807 0.055 Uiso 1 1 calc R
H21B H 0.7044 1.0169 1.5043 0.055 Uiso 1 1 calc R
H21C H 0.5646 1.0538 1.4328 0.055 Uiso 1 1 calc R
Cl Cl 0.14433(4) 0.78795(4) 0.79650(4) 0.02623(10) Uani 1 1 d .
O1 O 0.22983(13) 0.59586(14) 0.56957(10) 0.0279(3) Uani 1 1 d .
O2 O 0.62957(12) 0.74145(13) 0.91598(10) 0.0229(2) Uani 1 1 d .
O3 O 0.57360(14) 0.84831(13) 1.35844(10) 0.0273(3) Uani 1 1 d .
Si Si 0.27622(4) 0.65059(4) 0.82840(3) 0.01711(10) Uani 1 1 d .

loop_
_atom_site_aniso_label
_atom_site_aniso_U_11
_atom_site_aniso_U_22
_atom_site_aniso_U_33
_atom_site_aniso_U_23
_atom_site_aniso_U_13
_atom_site_aniso_U_12
C1 0.0167(6) 0.0237(7) 0.0155(6) 0.0079(6) 0.0006(5) 0.0048(5)
C2 0.0197(7) 0.0279(8) 0.0194(7) 0.0079(6) 0.0032(5) 0.0049(6)
C3 0.0199(7) 0.0354(9) 0.0264(8) 0.0151(7) 0.0010(6) 0.0010(6)
C4 0.0284(8) 0.0249(8) 0.0340(9) 0.0115(7) -0.0061(7) -0.0012(6)
C5 0.0341(9) 0.0249(8) 0.0314(9) 0.0018(7) 0.0004(7) 0.0091(7)
C6 0.0233(7) 0.0290(8) 0.0222(7) 0.0064(6) 0.0041(6) 0.0089(6)
C7 0.0186(6) 0.0194(7) 0.0177(7) 0.0088(5) 0.0046(5) 0.0063(5)
C8 0.0244(7) 0.0220(7) 0.0189(7) 0.0097(6) 0.0044(6) 0.0086(6)
C9 0.0363(9) 0.0263(8) 0.0196(7) 0.0112(6) 0.0110(6) 0.0113(7)
C10 0.0328(8) 0.0281(8) 0.0286(8) 0.0136(7) 0.0179(7) 0.0111(7)
C11 0.0206(7) 0.0228(7) 0.0287(8) 0.0103(6) 0.0099(6) 0.0074(6)
C12 0.0206(7) 0.0178(6) 0.0189(7) 0.0085(5) 0.0052(5) 0.0071(5)
C13 0.0155(6) 0.0201(7) 0.0178(6) 0.0080(5) 0.0050(5) 0.0046(5)
C14 0.0181(6) 0.0189(7) 0.0221(7) 0.0104(6) 0.0064(5) 0.0050(5)
C15 0.0203(7) 0.0149(6) 0.0217(7) 0.0049(5) 0.0041(5) 0.0033(5)
C16 0.0212(7) 0.0198(7) 0.0165(7) 0.0050(5) 0.0038(5) 0.0062(5)
C17 0.0250(7) 0.0180(7) 0.0190(7) 0.0080(6) 0.0038(5) 0.0078(6)
C18 0.0208(7) 0.0163(6) 0.0182(7) 0.0047(5) 0.0040(5) 0.0050(5)
C19 0.0381(9) 0.0374(9) 0.0169(7) 0.0101(7) -0.0020(6) 0.0139(8)
C20 0.0175(7) 0.0377(9) 0.0288(8) 0.0102(7) -0.0006(6) 0.0058(6)
C21 0.0488(11) 0.0268(9) 0.0239(8) 0.0010(7) -0.0020(8) 0.0099(8)
Cl 0.02224(18) 0.0302(2) 0.0302(2) 0.01279(16) 0.00444(14) 0.01271(15)
O1 0.0251(6) 0.0407(7) 0.0173(5) 0.0134(5) -0.0006(4) 0.0085(5)
O2 0.0159(5) 0.0328(6) 0.0193(5) 0.0107(5) 0.0017(4) 0.0059(4)
O3 0.0373(6) 0.0240(6) 0.0180(5) 0.0050(4) 0.0023(5) 0.0096(5)
Si 0.01553(18) 0.0209(2) 0.01585(19) 0.00781(15) 0.00318(14) 0.00571(15)

loop_
_atom_type_symbol
_atom_type_description
_atom_type_scat_dispersion_real
_atom_type_scat_dispersion_imag
_atom_type_scat_source
C C 0.0033 0.0016 'International Tables Vol C Tables 4.2.6.8 and 6.1.1.4'
H H 0.0000 0.0000 'International Tables Vol C Tables 4.2.6.8 and 6.1.1.4'
Si Si 0.0817 0.0704 'International Tables Vol C Tables 4.2.6.8 and 6.1.1.4'
Cl Cl 0.1484 0.1585 'International Tables Vol C Tables 4.2.6.8 and 6.1.1.4'
O O 0.0106 0.0060 'International Tables Vol C Tables 4.2.6.8 and 6.1.1.4'

loop_
_geom_angle_atom_site_label_1
_geom_angle_atom_site_label_2
_geom_angle_atom_site_label_3
_geom_angle
C6 C1 C2 117.90(14)
C6 C1 Si 122.98(12)
C2 C1 Si 118.98(12)
C3 C2 C1 121.37(15)
C4 C3 C2 119.84(16)
C3 C4 C5 120.01(16)
C4 C5 C6 120.15(16)
C1 C6 C5 120.72(15)
C8 C7 C12 116.83(13)
C8 C7 Si 119.08(11)
C12 C7 Si 123.98(11)
O1 C8 C9 123.12(14)
O1 C8 C7 114.59(13)
C9 C8 C7 122.29(14)
C10 C9 C8 118.49(15)
C9 C10 C11 121.90(14)
C10 C11 C12 118.73(14)
O2 C12 C11 122.43(13)
O2 C12 C7 115.86(12)
C11 C12 C7 121.71(14)
C14 C13 C18 117.47(13)
C14 C13 Si 122.55(11)
C18 C13 Si 119.73(11)
C15 C14 C13 121.85(13)
C14 C15 C16 119.25(13)
O3 C16 C15 123.75(13)
O3 C16 C17 116.04(13)
C15 C16 C17 120.20(13)
C18 C17 C16 119.68(13)
C17 C18 C13 121.47(13)
C8 O1 C19 118.29(13)
C12 O2 C20 118.85(12)
C16 O3 C21 117.03(13)
C13 Si C1 108.32(6)
C13 Si C7 114.33(6)
C1 Si C7 112.63(7)
C13 Si Cl 105.04(5)
C1 Si Cl 108.58(5)
C7 Si Cl 107.53(5)

loop_
_geom_bond_atom_site_label_1
_geom_bond_atom_site_label_2
_geom_bond_distance
C1 C6 1.395(2)
C1 C2 1.401(2)
C1 Si 1.8633(15)
C2 C3 1.390(2)
C3 C4 1.380(3)
C4 C5 1.386(3)
C5 C6 1.398(2)
C7 C8 1.405(2)
C7 C12 1.410(2)
C7 Si 1.8764(14)
C8 O1 1.3639(19)
C8 C9 1.394(2)
C9 C10 1.381(2)
C10 C11 1.387(2)
C11 C12 1.396(2)
C12 O2 1.3607(17)
C13 C14 1.398(2)
C13 C18 1.405(2)
C13 Si 1.8567(15)
C14 C15 1.390(2)
C15 C16 1.390(2)
C16 O3 1.3607(18)
C16 C17 1.397(2)
C17 C18 1.383(2)
C19 O1 1.4326(18)
C20 O2 1.4251(18)
C21 O3 1.432(2)
Cl Si 2.0887(5)

loop_
_geom_torsion_atom_site_label_1
_geom_torsion_atom_site_label_2
_geom_torsion_atom_site_label_3
_geom_torsion_atom_site_label_4
_geom_torsion
C6 C1 C2 C3 0.5(2)
Si C1 C2 C3 -175.50(12)
C1 C2 C3 C4 -0.2(2)
C2 C3 C4 C5 -0.4(3)
C3 C4 C5 C6 0.6(3)
C2 C1 C6 C5 -0.3(2)
Si C1 C6 C5 175.55(12)
C4 C5 C6 C1 -0.3(3)
C12 C7 C8 O1 177.89(13)
Si C7 C8 O1 -5.73(18)
C12 C7 C8 C9 -2.2(2)
Si C7 C8 C9 174.17(12)
O1 C8 C9 C10 -179.37(15)
C7 C8 C9 C10 0.7(2)
C8 C9 C10 C11 1.1(2)
C9 C10 C11 C12 -1.3(2)
C10 C11 C12 O2 179.49(14)
C10 C11 C12 C7 -0.3(2)
C8 C7 C12 O2 -177.83(13)
Si C7 C12 O2 5.98(19)
C8 C7 C12 C11 2.0(2)
Si C7 C12 C11 -174.21(11)
C18 C13 C14 C15 2.3(2)
Si C13 C14 C15 -171.98(11)
C13 C14 C15 C16 -0.8(2)
C14 C15 C16 O3 178.01(14)
C14 C15 C16 C17 -1.6(2)
O3 C16 C17 C18 -177.19(13)
C15 C16 C17 C18 2.5(2)
C16 C17 C18 C13 -0.9(2)
C14 C13 C18 C17 -1.4(2)
Si C13 C18 C17 173.02(11)
C9 C8 O1 C19 -6.3(2)
C7 C8 O1 C19 173.61(14)
C11 C12 O2 C20 4.2(2)
C7 C12 O2 C20 -175.99(13)
C15 C16 O3 C21 -7.9(2)
C17 C16 O3 C21 171.76(15)
C14 C13 Si C1 -153.37(12)
C18 C13 Si C1 32.50(13)
C14 C13 Si C7 80.14(13)
C18 C13 Si C7 -93.99(12)
C14 C13 Si Cl -37.49(13)
C18 C13 Si Cl 148.38(10)
C6 C1 Si C13 -120.23(13)
C2 C1 Si C13 55.57(13)
C6 C1 Si C7 7.24(15)
C2 C1 Si C7 -176.96(11)
C6 C1 Si Cl 126.21(12)
C2 C1 Si Cl -57.99(12)
C8 C7 Si C13 -170.86(11)
C12 C7 Si C13 5.25(15)
C8 C7 Si C1 64.92(13)
C12 C7 Si C1 -118.97(12)
C8 C7 Si Cl -54.66(12)
C12 C7 Si Cl 121.45(12)
